data_4513528
loop_
_publ_author_name
'Xu, Zhong-Xuan'
'Xiao, Yu'
'Kang, Yao'
'Zhang, Lei'
'Zhang, Jian'

_publ_section_title
;
 Homochiral Cluster-Organic Frameworks Constructed from Enantiopure
 Lactate Derivatives
;
_journal_issue 9
_journal_name_full 'Crystal Growth &amp; Design'
_journal_page_first 4676
_journal_paper_doi 10.1021/acs.cgd.5b00958
_journal_volume 15
_journal_year 2015
_chemical_absolute_configuration rm
_chemical_formula_sum 'C24 H22 Cd1.5 N2 O7.5'
_chemical_formula_weight 627.04
_chemical_name_systematic
; 
 ? 
;
_space_group_IT_number 154
_symmetry_cell_setting trigonal
_symmetry_space_group_name_Hall 'P 32 2"'
_symmetry_space_group_name_H-M 'P 32 2 1'
_atom_sites_solution_hydrogens geom
_atom_sites_solution_primary direct
_atom_sites_solution_secondary difmap
_audit_creation_method SHELXL-97
_cell_angle_alpha 90.00
_cell_angle_beta 90.00
_cell_angle_gamma 120.00
_cell_formula_units_Z 6
_cell_length_a 9.9455(3)
_cell_length_b 9.9455(3)
_cell_length_c 42.2668(18)
_cell_measurement_reflns_used 2902
_cell_measurement_temperature 293(2)
_cell_measurement_theta_max 28.4740
_cell_measurement_theta_min 2.8160
_cell_volume 3620.6(2)
_computing_cell_refinement 'Bruker FRAMBO'
_computing_data_collection 'Bruker FRAMBO'
_computing_data_reduction 'Bruker SAINT'
_computing_molecular_graphics 'Bruker SHELXTL'
_computing_publication_material 'Bruker SHELXTL'
_computing_structure_refinement 'SHELXL-97 (Sheldrick, 1997)'
_computing_structure_solution 'SHELXS-97 (Sheldrick, 1990)'
_diffrn_ambient_temperature 293(2)
_diffrn_detector_area_resol_mean 16.2083
_diffrn_measured_fraction_theta_full 0.999
_diffrn_measured_fraction_theta_max 0.999
_diffrn_measurement_device_type 'multiwire proportional'
_diffrn_measurement_method 'phi and omega scans'
_diffrn_radiation_monochromator graphite
_diffrn_radiation_source 'fine-focus sealed tube'
_diffrn_radiation_type MoK\a
_diffrn_radiation_wavelength 0.71073
_diffrn_reflns_av_R_equivalents 0.0378
_diffrn_reflns_av_sigmaI/netI 0.0675
_diffrn_reflns_limit_h_max 6
_diffrn_reflns_limit_h_min -11
_diffrn_reflns_limit_k_max 10
_diffrn_reflns_limit_k_min -9
_diffrn_reflns_limit_l_max 50
_diffrn_reflns_limit_l_min -34
_diffrn_reflns_number 7530
_diffrn_reflns_theta_full 25.00
_diffrn_reflns_theta_max 25.00
_diffrn_reflns_theta_min 2.41
_exptl_absorpt_coefficient_mu 1.383
_exptl_absorpt_correction_T_max 1.00000
_exptl_absorpt_correction_T_min 0.88538
_exptl_absorpt_correction_type multi-scan
_exptl_absorpt_process_details
'CrysAlisPro, Agilent Technologies,Version 1.171.36.28 (release 01-02-2013 CrysAlis171 .NET)(compiled Feb  1 2013,16:14:44)Empirical absorption correction using spherical harmonics, implemented in SCALE3 ABSPACK scaling algorithm.'
_exptl_crystal_colour colorless
_exptl_crystal_density_diffrn 1.725
_exptl_crystal_density_method 'not measured'
_exptl_crystal_description block
_exptl_crystal_F_000 1872
_exptl_crystal_size_max 0.15
_exptl_crystal_size_mid 0.12
_exptl_crystal_size_min 0.10
_refine_diff_density_max 1.465
_refine_diff_density_min -1.007
_refine_diff_density_rms 0.139
_refine_ls_abs_structure_details 'Flack H D (1983), Acta Cryst. A39, 876-881'
_refine_ls_abs_structure_Flack -0.01(7)
_refine_ls_extinction_method none
_refine_ls_goodness_of_fit_ref 1.099
_refine_ls_hydrogen_treatment constr
_refine_ls_matrix_type full
_refine_ls_number_parameters 296
_refine_ls_number_reflns 4236
_refine_ls_number_restraints 0
_refine_ls_restrained_S_all 1.099
_refine_ls_R_factor_all 0.0667
_refine_ls_R_factor_gt 0.0604
_refine_ls_shift/su_max 0.007
_refine_ls_shift/su_mean 0.001
_refine_ls_structure_factor_coef Fsqd
_refine_ls_weighting_details 'calc w=1/[\s^2^(Fo^2^)+(0.1000P)^2^+0.0000P] where P=(Fo^2^+2Fc^2^)/3'
_refine_ls_weighting_scheme calc
_refine_ls_wR_factor_gt 0.1605
_refine_ls_wR_factor_ref 0.1658
_reflns_number_gt 3906
_reflns_number_total 4236
_reflns_threshold_expression >2sigma(I)
_cod_data_source_file cg5b00958_si_002.cif
_cod_data_source_block 3-D
_cod_depositor_comments
;
The following automatic conversions were performed:

'_symmetry_cell_setting' value 'Trigonal' changed to 'trigonal'
according to
/usr/data/users/saulius/crontab/automatic-downloads/rss-feeds/ACS/lib/dictionaries/cif_core.dic
dictionary named 'cif_core.dic' version 2.4.2 from 2011-04-26.

Automatic conversion script
Id: cif_fix_values 3271 2015-04-21 07:52:19Z andrius 

 Adding full bibliography for 4513524--4513531.cif.
;
_cod_original_sg_symbol_H-M P3(2)21
_cod_original_formula_sum 'C24 H22 Cd1.50 N2 O7.50'
_cod_database_code 4513528

loop_
_symmetry_equiv_pos_as_xyz
'x, y, z'
'-y, x-y, z+2/3'
'-x+y, -x, z+1/3'
'y, x, -z'
'x-y, -y, -z+1/3'
'-x, -x+y, -z+2/3'

loop_
_atom_site_label
_atom_site_type_symbol
_atom_site_fract_x
_atom_site_fract_y
_atom_site_fract_z
_atom_site_U_iso_or_equiv
_atom_site_adp_type
_atom_site_occupancy
_atom_site_symmetry_multiplicity
_atom_site_calc_flag
_atom_site_refinement_flags
Cd1 Cd 0.78660(9) 1.0000 0.1667 0.0279(2) Uani 1 2 d S
Cd2 Cd 0.68193(8) 0.82531(8) 0.094826(16) 0.0358(2) Uani 1 1 d .
C8 C 0.4079(11) 0.0298(12) 0.12136(19) 0.033(2) Uani 1 1 d .
C6 C 0.1621(10) 0.0180(12) 0.1194(2) 0.029(2) Uani 1 1 d .
C9 C 0.4727(11) 0.1731(11) 0.1378(2) 0.038(2) Uani 1 1 d .
H9A H 0.5770 0.2244 0.1435 0.046 Uiso 1 1 calc R
C11 C 0.5032(11) -0.0453(13) 0.1142(2) 0.035(2) Uani 1 1 d .
C7 C 0.2520(11) -0.0454(11) 0.11236(19) 0.032(2) Uani 1 1 d .
H7A H 0.2095 -0.1392 0.1015 0.038 Uiso 1 1 calc R
C5 C 0.2239(10) 0.1584(10) 0.1360(2) 0.033(2) Uani 1 1 d .
H5A H 0.1614 0.2004 0.1410 0.040 Uiso 1 1 calc R
C18 C 0.4178(17) 0.0585(16) 0.0294(4) 0.070(4) Uani 1 1 d .
H18A H 0.4813 0.0755 0.0480 0.084 Uiso 1 1 calc R
H18B H 0.4869 0.1100 0.0117 0.084 Uiso 1 1 calc R
C20 C 0.2127(14) -0.1574(13) -0.0034(3) 0.052(3) Uani 1 1 d .
C4 C 0.3822(13) 0.2360(11) 0.1452(2) 0.041(2) Uani 1 1 d .
C14 C 0.4066(15) 0.2954(15) 0.0439(3) 0.055(3) Uani 1 1 d .
C21 C 0.0555(16) -0.2211(16) 0.0022(3) 0.063(3) Uani 1 1 d .
H21A H 0.0190 -0.2371 0.0229 0.076 Uiso 1 1 calc R
C23 C 0.1488(14) -0.1674(15) -0.0585(3) 0.058(3) Uani 1 1 d .
H23A H 0.1840 -0.1478 -0.0793 0.070 Uiso 1 1 calc R
C17 C 0.3194(15) 0.1292(14) 0.0346(3) 0.055(3) Uani 1 1 d .
H17A H 0.2439 0.0711 0.0509 0.066 Uiso 1 1 calc R
H17B H 0.2626 0.1197 0.0152 0.066 Uiso 1 1 calc R
C19 C 0.3237(15) -0.1160(15) 0.0226(3) 0.063(4) Uani 1 1 d .
H19A H 0.3949 -0.1529 0.0177 0.076 Uiso 1 1 calc R
H19B H 0.2676 -0.1690 0.0417 0.076 Uiso 1 1 calc R
C10 C -0.0074(12) -0.0642(14) 0.1097(2) 0.038(3) Uani 1 1 d .
C24 C 0.2594(15) -0.1291(14) -0.0339(3) 0.058(3) Uani 1 1 d .
H24A H 0.3643 -0.0845 -0.0387 0.070 Uiso 1 1 calc R
C16 C 0.4056(14) 0.5196(16) 0.0629(4) 0.082(5) Uani 1 1 d .
H16A H 0.3484 0.5658 0.0691 0.098 Uiso 1 1 calc R
C22 C -0.0471(15) -0.2608(15) -0.0224(2) 0.058(3) Uani 1 1 d .
H22A H -0.1527 -0.3116 -0.0178 0.070 Uiso 1 1 calc R
C13 C 0.5610(15) 0.3830(16) 0.0437(4) 0.090(6) Uani 1 1 d .
H13A H 0.6202 0.3421 0.0357 0.108 Uiso 1 1 calc R
C15 C 0.3278(15) 0.3726(17) 0.0540(3) 0.070(4) Uani 1 1 d .
H15A H 0.2198 0.3196 0.0543 0.084 Uiso 1 1 calc R
C12 C 0.6372(17) 0.5391(18) 0.0555(5) 0.115(8) Uani 1 1 d .
H12A H 0.7449 0.5927 0.0572 0.138 Uiso 1 1 calc R
C1 C 0.6163(14) 0.6309(13) 0.1583(3) 0.064(4) Uani 1 1 d .
C2 C 0.585(2) 0.474(2) 0.1654(4) 0.090(5) Uiso 1 1 d .
H2A H 0.6491 0.4471 0.1521 0.108 Uiso 1 1 calc R
C3 C 0.621(4) 0.468(4) 0.2010(6) 0.199(14) Uiso 1 1 d .
H3A H 0.6050 0.3669 0.2060 0.299 Uiso 1 1 calc R
H3B H 0.5522 0.4878 0.2136 0.299 Uiso 1 1 calc R
H3C H 0.7263 0.5451 0.2054 0.299 Uiso 1 1 calc R
O6 O 0.4557(9) -0.1505(11) 0.09481(19) 0.055(2) Uani 1 1 d .
O4 O -0.0922(8) -0.0149(10) 0.12134(18) 0.0462(19) Uani 1 1 d .
O3 O 0.4247(9) 0.3670(9) 0.1610(3) 0.073(3) Uani 1 1 d .
O7 O 0.6376(8) 0.0127(9) 0.12646(17) 0.0456(18) Uani 1 1 d .
O5 O -0.0551(9) -0.1675(10) 0.0903(2) 0.058(2) Uani 1 1 d .
O2 O 0.5849(19) 0.6330(18) 0.1303(3) 0.123(5) Uiso 1 1 d .
O1 O 0.6954(14) 0.7470(14) 0.1738(2) 0.090(3) Uiso 1 1 d .
O1W O -0.055(5) -0.458(5) 0.0869(8) 0.172(14) Uiso 0.50 1 d P
N2 N -0.0027(10) -0.2298(10) -0.05318(18) 0.0423(19) Uani 1 1 d .
N1 N 0.5621(11) 0.6078(12) 0.0638(3) 0.065(3) Uani 1 1 d .

loop_
_atom_site_aniso_label
_atom_site_aniso_U_11
_atom_site_aniso_U_22
_atom_site_aniso_U_33
_atom_site_aniso_U_23
_atom_site_aniso_U_13
_atom_site_aniso_U_12
Cd1 0.0236(4) 0.0230(5) 0.0369(4) -0.0081(4) -0.00404(18) 0.0115(2)
Cd2 0.0255(4) 0.0351(4) 0.0481(4) -0.0095(3) -0.0006(3) 0.0161(3)
C8 0.024(5) 0.044(6) 0.027(4) 0.006(4) 0.000(4) 0.015(4)
C6 0.021(4) 0.038(5) 0.036(4) 0.004(4) 0.001(4) 0.021(4)
C9 0.018(5) 0.030(5) 0.058(6) -0.001(5) 0.002(4) 0.007(4)
C11 0.022(5) 0.042(6) 0.042(5) 0.013(5) 0.001(4) 0.016(4)
C7 0.020(5) 0.040(5) 0.029(4) -0.004(4) -0.001(4) 0.012(4)
C5 0.013(4) 0.022(5) 0.066(6) 0.006(4) 0.011(4) 0.009(4)
C18 0.066(9) 0.053(8) 0.100(10) -0.019(8) -0.022(8) 0.037(7)
C20 0.060(8) 0.037(6) 0.068(7) -0.016(5) -0.028(6) 0.031(6)
C4 0.036(6) 0.029(5) 0.055(6) 0.002(4) 0.004(5) 0.014(5)
C14 0.056(7) 0.055(7) 0.060(6) -0.013(6) -0.011(6) 0.033(7)
C21 0.065(8) 0.062(9) 0.045(6) 0.003(6) 0.005(6) 0.019(7)
C23 0.054(7) 0.055(8) 0.056(6) -0.005(6) 0.003(5) 0.020(7)
C17 0.047(7) 0.044(7) 0.075(7) -0.006(6) 0.003(6) 0.024(6)
C19 0.041(7) 0.047(7) 0.105(10) -0.004(7) -0.019(7) 0.024(6)
C10 0.029(5) 0.060(7) 0.043(5) 0.005(5) 0.003(4) 0.034(5)
C24 0.051(7) 0.043(7) 0.080(8) -0.013(6) -0.004(6) 0.023(6)
C16 0.024(6) 0.059(9) 0.161(16) -0.047(9) -0.004(8) 0.020(6)
C22 0.051(7) 0.054(7) 0.053(6) 0.003(6) 0.010(5) 0.013(6)
C13 0.043(7) 0.054(9) 0.171(16) -0.058(10) 0.007(9) 0.023(7)
C15 0.035(7) 0.062(9) 0.106(10) -0.028(8) 0.003(7) 0.019(6)
C12 0.034(8) 0.063(10) 0.23(2) -0.068(13) 0.019(11) 0.013(7)
C1 0.046(7) 0.026(6) 0.106(10) -0.015(6) -0.052(7) 0.009(5)
O6 0.043(4) 0.063(6) 0.070(5) -0.016(4) -0.003(4) 0.034(4)
O4 0.021(3) 0.070(5) 0.061(4) -0.011(4) 0.006(3) 0.032(4)
O3 0.038(5) 0.022(4) 0.153(9) -0.027(5) -0.016(5) 0.010(4)
O7 0.020(4) 0.064(5) 0.060(4) 0.003(4) -0.007(3) 0.027(4)
O5 0.025(4) 0.061(6) 0.102(6) -0.039(5) -0.033(4) 0.032(4)
N2 0.046(5) 0.028(4) 0.048(4) -0.004(4) 0.003(4) 0.015(4)
N1 0.031(5) 0.055(6) 0.105(8) -0.036(6) -0.002(5) 0.017(5)

loop_
_atom_type_symbol
_atom_type_description
_atom_type_scat_dispersion_real
_atom_type_scat_dispersion_imag
_atom_type_scat_source
C C 0.0033 0.0016 'International Tables Vol C Tables 4.2.6.8 and 6.1.1.4'
H H 0.0000 0.0000 'International Tables Vol C Tables 4.2.6.8 and 6.1.1.4'
N N 0.0061 0.0033 'International Tables Vol C Tables 4.2.6.8 and 6.1.1.4'
O O 0.0106 0.0060 'International Tables Vol C Tables 4.2.6.8 and 6.1.1.4'
Cd Cd -0.8075 1.2024 'International Tables Vol C Tables 4.2.6.8 and 6.1.1.4'

loop_
_geom_angle_atom_site_label_1
_geom_angle_atom_site_label_2
_geom_angle_atom_site_label_3
_geom_angle
_geom_angle_site_symmetry_1
_geom_angle_site_symmetry_3
O1 Cd1 O1 161.8(6) . 5_675
O1 Cd1 O7 87.7(3) . 5_565
O1 Cd1 O7 104.6(3) 5_675 5_565
O1 Cd1 O7 104.6(4) . 1_565
O1 Cd1 O7 87.7(3) 5_675 1_565
O7 Cd1 O7 95.6(4) 5_565 1_565
O1 Cd1 O4 81.7(4) . 5_665
O1 Cd1 O4 88.3(4) 5_675 5_665
O7 Cd1 O4 76.2(2) 5_565 5_665
O7 Cd1 O4 169.6(3) 1_565 5_665
O1 Cd1 O4 88.3(4) . 1_665
O1 Cd1 O4 81.7(4) 5_675 1_665
O7 Cd1 O4 169.6(3) 5_565 1_665
O7 Cd1 O4 76.2(2) 1_565 1_665
O4 Cd1 O4 112.6(4) 5_665 1_665
O1 Cd1 Cd2 108.7(3) . 5_675
O1 Cd1 Cd2 72.2(3) 5_675 5_675
O7 Cd1 Cd2 47.59(19) 5_565 5_675
O7 Cd1 Cd2 127.31(19) 1_565 5_675
O4 Cd1 Cd2 42.32(18) 5_665 5_675
O4 Cd1 Cd2 142.73(19) 1_665 5_675
O1 Cd1 Cd2 72.2(3) . .
O1 Cd1 Cd2 108.7(3) 5_675 .
O7 Cd1 Cd2 127.31(19) 5_565 .
O7 Cd1 Cd2 47.59(19) 1_565 .
O4 Cd1 Cd2 142.73(19) 5_665 .
O4 Cd1 Cd2 42.32(18) 1_665 .
Cd2 Cd1 Cd2 174.18(4) 5_675 .
O2 Cd2 N1 77.2(5) . .
O2 Cd2 O4 96.8(4) . 1_665
N1 Cd2 O4 143.3(3) . 1_665
O2 Cd2 N2 172.3(4) . 4_665
N1 Cd2 N2 95.1(4) . 4_665
O4 Cd2 N2 88.9(3) 1_665 4_665
O2 Cd2 O6 93.5(5) . 1_565
N1 Cd2 O6 91.4(3) . 1_565
O4 Cd2 O6 125.3(3) 1_665 1_565
N2 Cd2 O6 87.3(3) 4_665 1_565
O2 Cd2 O7 96.7(4) . 1_565
N1 Cd2 O7 143.8(3) . 1_565
O4 Cd2 O7 72.5(2) 1_665 1_565
N2 Cd2 O7 89.9(3) 4_665 1_565
O6 Cd2 O7 53.0(3) 1_565 1_565
O2 Cd2 O5 94.1(5) . 1_665
N1 Cd2 O5 91.4(3) . 1_665
O4 Cd2 O5 52.5(2) 1_665 1_665
N2 Cd2 O5 85.3(3) 4_665 1_665
O6 Cd2 O5 172.3(3) 1_565 1_665
O7 Cd2 O5 124.8(2) 1_565 1_665
O2 Cd2 Cd1 74.2(4) . .
N1 Cd2 Cd1 151.4(3) . .
O4 Cd2 Cd1 42.64(17) 1_665 .
N2 Cd2 Cd1 113.5(2) 4_665 .
O6 Cd2 Cd1 90.7(2) 1_565 .
O7 Cd2 Cd1 42.65(15) 1_565 .
O5 Cd2 Cd1 90.31(18) 1_665 .
C7 C8 C9 119.8(9) . .
C7 C8 C11 119.1(9) . .
C9 C8 C11 121.0(9) . .
C7 C6 C5 120.6(8) . .
C7 C6 C10 120.1(9) . .
C5 C6 C10 119.3(8) . .
C4 C9 C8 120.0(9) . .
C4 C9 H9A 120.0 . .
C8 C9 H9A 120.0 . .
O6 C11 O7 122.0(9) . .
O6 C11 C8 119.4(8) . .
O7 C11 C8 118.3(10) . .
C6 C7 C8 120.2(9) . .
C6 C7 H7A 119.9 . .
C8 C7 H7A 119.9 . .
C6 C5 C4 119.6(8) . .
C6 C5 H5A 120.2 . .
C4 C5 H5A 120.2 . .
C17 C18 C19 113.0(11) . .
C17 C18 H18A 109.0 . .
C19 C18 H18A 109.0 . .
C17 C18 H18B 109.0 . .
C19 C18 H18B 109.0 . .
H18A C18 H18B 107.8 . .
C24 C20 C21 116.9(11) . .
C24 C20 C19 121.7(12) . .
C21 C20 C19 121.4(11) . .
O3 C4 C9 127.2(10) . .
O3 C4 C5 113.1(10) . .
C9 C4 C5 119.7(9) . .
C13 C14 C15 114.8(11) . .
C13 C14 C17 124.4(11) . .
C15 C14 C17 120.8(12) . .
C22 C21 C20 120.7(11) . .
C22 C21 H21A 119.7 . .
C20 C21 H21A 119.7 . .
N2 C23 C24 123.0(11) . .
N2 C23 H23A 118.5 . .
C24 C23 H23A 118.5 . .
C18 C17 C14 114.3(10) . .
C18 C17 H17A 108.7 . .
C14 C17 H17A 108.7 . .
C18 C17 H17B 108.7 . .
C14 C17 H17B 108.7 . .
H17A C17 H17B 107.6 . .
C20 C19 C18 114.0(11) . .
C20 C19 H19A 108.8 . .
C18 C19 H19A 108.8 . .
C20 C19 H19B 108.8 . .
C18 C19 H19B 108.8 . .
H19A C19 H19B 107.6 . .
O5 C10 O4 122.5(9) . .
O5 C10 C6 120.0(8) . .
O4 C10 C6 117.4(10) . .
C20 C24 C23 120.2(12) . .
C20 C24 H24A 119.9 . .
C23 C24 H24A 119.9 . .
C15 C16 N1 124.9(11) . .
C15 C16 H16A 117.5 . .
N1 C16 H16A 117.5 . .
N2 C22 C21 123.5(11) . .
N2 C22 H22A 118.3 . .
C21 C22 H22A 118.3 . .
C14 C13 C12 121.1(12) . .
C14 C13 H13A 119.4 . .
C12 C13 H13A 119.4 . .
C16 C15 C14 120.7(12) . .
C16 C15 H15A 119.6 . .
C14 C15 H15A 119.6 . .
N1 C12 C13 122.4(13) . .
N1 C12 H12A 118.8 . .
C13 C12 H12A 118.8 . .
O1 C1 O2 123.5(14) . .
O1 C1 C2 126.6(13) . .
O2 C1 C2 107.3(13) . .
O3 C2 C1 109.3(14) . .
O3 C2 C3 106.8(19) . .
C1 C2 C3 108.1(18) . .
O3 C2 H2A 110.9 . .
C1 C2 H2A 110.9 . .
C3 C2 H2A 110.9 . .
C2 C3 H3A 109.5 . .
C2 C3 H3B 109.5 . .
H3A C3 H3B 109.5 . .
C2 C3 H3C 109.5 . .
H3A C3 H3C 109.5 . .
H3B C3 H3C 109.5 . .
C11 O6 Cd2 96.1(6) . 1_545
C10 O4 Cd2 98.8(7) . 1_445
C10 O4 Cd1 144.9(7) . 1_445
Cd2 O4 Cd1 95.0(2) 1_445 1_445
C4 O3 C2 119.2(11) . .
C11 O7 Cd1 146.7(7) . 1_545
C11 O7 Cd2 88.9(6) . 1_545
Cd1 O7 Cd2 89.8(2) 1_545 1_545
C10 O5 Cd2 86.3(6) . 1_445
C1 O2 Cd2 131.1(12) . .
C1 O1 Cd1 135.0(10) . .
C23 N2 C22 115.5(10) . .
C23 N2 Cd2 120.1(7) . 4_445
C22 N2 Cd2 123.4(7) . 4_445
C12 N1 C16 115.7(11) . .
C12 N1 Cd2 119.5(9) . .
C16 N1 Cd2 121.0(8) . .

loop_
_geom_bond_atom_site_label_1
_geom_bond_atom_site_label_2
_geom_bond_distance
_geom_bond_site_symmetry_2
Cd1 O1 2.228(12) .
Cd1 O1 2.228(12) 5_675
Cd1 O7 2.299(6) 5_565
Cd1 O7 2.299(6) 1_565
Cd1 O4 2.307(7) 5_665
Cd1 O4 2.307(7) 1_665
Cd1 Cd2 3.3932(7) 5_675
Cd1 Cd2 3.3932(7) .
Cd2 O2 2.235(14) .
Cd2 N1 2.289(9) .
Cd2 O4 2.293(7) 1_665
Cd2 N2 2.301(9) 4_665
Cd2 O6 2.380(8) 1_565
Cd2 O7 2.505(8) 1_565
Cd2 O5 2.588(7) 1_665
C8 C7 1.396(12) .
C8 C9 1.417(14) .
C8 C11 1.502(13) .
C6 C7 1.361(13) .
C6 C5 1.400(14) .
C6 C10 1.517(13) .
C9 C4 1.365(15) .
C9 H9A 0.9300 .
C11 O6 1.223(13) .
C11 O7 1.272(12) .
C7 H7A 0.9300 .
C5 C4 1.417(14) .
C5 H5A 0.9300 .
C18 C17 1.480(16) .
C18 C19 1.531(18) .
C18 H18A 0.9700 .
C18 H18B 0.9700 .
C20 C24 1.351(17) .
C20 C21 1.383(18) .
C20 C19 1.464(15) .
C4 O3 1.332(12) .
C14 C13 1.334(18) .
C14 C15 1.409(17) .
C14 C17 1.486(17) .
C21 C22 1.370(17) .
C21 H21A 0.9300 .
C23 N2 1.331(15) .
C23 C24 1.422(17) .
C23 H23A 0.9300 .
C17 H17A 0.9700 .
C17 H17B 0.9700 .
C19 H19A 0.9700 .
C19 H19B 0.9700 .
C10 O5 1.210(13) .
C10 O4 1.268(11) .
C24 H24A 0.9300 .
C16 C15 1.323(18) .
C16 N1 1.352(15) .
C16 H16A 0.9300 .
C22 N2 1.360(13) .
C22 H22A 0.9300 .
C13 C12 1.435(19) .
C13 H13A 0.9300 .
C15 H15A 0.9300 .
C12 N1 1.288(17) .
C12 H12A 0.9300 .
C1 O1 1.212(15) .
C1 O2 1.227(16) .
C1 C2 1.46(2) .
C2 O3 1.42(2) .
C2 C3 1.55(3) .
C2 H2A 0.9800 .
C3 H3A 0.9600 .
C3 H3B 0.9600 .
C3 H3C 0.9600 .
O6 Cd2 2.380(8) 1_545
O4 Cd2 2.293(7) 1_445
O4 Cd1 2.307(7) 1_445
O7 Cd1 2.299(6) 1_545
O7 Cd2 2.505(8) 1_545
O5 Cd2 2.588(7) 1_445
N2 Cd2 2.301(8) 4_445
